data_2226320
loop_
_publ_author_name
'Wang, Xiao-Juan'
'Feng, Yun-Long'

_publ_section_title
;
 2-(Carboxymethylsulfanyl)pyridine-3-carboxylic acid monohydrate
;
_journal_coeditor_code WM2333
_journal_issue 6
_journal_name_full 'Acta Crystallographica Section E'
_journal_page_first o1298
_journal_paper_doi 10.1107/S1600536810016120
_journal_volume 66
_journal_year 2010
_chemical_formula_iupac 'C8 H7 N O4 S, H2 O'
_chemical_formula_moiety 'C8 H7 N O4 S, H2 O'
_chemical_formula_sum 'C8 H9 N O5 S'
_chemical_formula_weight 231.22
_chemical_name_systematic
;
2-(Carboxymethylsulfanyl)pyridine-3-carboxylic acid monohydrate
;
_space_group_IT_number 2
_symmetry_cell_setting triclinic
_symmetry_space_group_name_Hall '-P 1'
_symmetry_space_group_name_H-M 'P -1'
_atom_sites_solution_hydrogens geom
_atom_sites_solution_primary direct
_atom_sites_solution_secondary difmap
_audit_creation_method SHELXL-97
_cell_angle_alpha 77.901(2)
_cell_angle_beta 71.787(2)
_cell_angle_gamma 62.590(2)
_cell_formula_units_Z 2
_cell_length_a 7.2824(2)
_cell_length_b 7.3132(2)
_cell_length_c 10.9090(4)
_cell_measurement_reflns_used 3676
_cell_measurement_temperature 296(2)
_cell_measurement_theta_max 27.64
_cell_measurement_theta_min 1.97
_cell_volume 488.43(3)
_computing_cell_refinement 'SAINT (Bruker, 2006)'
_computing_data_collection 'APEX2 (Bruker, 2006)'
_computing_data_reduction 'SAINT (Bruker, 2006)'
_computing_molecular_graphics 'DIAMOND (Crystal Impact, 2008)'
_computing_publication_material 'SHELXTL (Sheldrick, 2008)'
_computing_structure_refinement 'SHELXL97 (Sheldrick, 2008)'
_computing_structure_solution 'SHELXS97 (Sheldrick, 2008)'
_diffrn_ambient_temperature 296(2)
_diffrn_measured_fraction_theta_full 0.975
_diffrn_measured_fraction_theta_max 0.975
_diffrn_measurement_device_type 'Bruker APEXII CCD diffractometer'
_diffrn_measurement_method '\w scans'
_diffrn_radiation_monochromator graphite
_diffrn_radiation_source 'fine-focus sealed tube'
_diffrn_radiation_type MoK\a
_diffrn_radiation_wavelength 0.71073
_diffrn_reflns_av_R_equivalents 0.0243
_diffrn_reflns_av_sigmaI/netI 0.0221
_diffrn_reflns_limit_h_max 9
_diffrn_reflns_limit_h_min -9
_diffrn_reflns_limit_k_max 9
_diffrn_reflns_limit_k_min -9
_diffrn_reflns_limit_l_max 14
_diffrn_reflns_limit_l_min -14
_diffrn_reflns_number 7375
_diffrn_reflns_theta_full 27.64
_diffrn_reflns_theta_max 27.64
_diffrn_reflns_theta_min 1.97
_diffrn_standards_number 0
_exptl_absorpt_coefficient_mu 0.332
_exptl_absorpt_correction_T_max .987
_exptl_absorpt_correction_T_min .853
_exptl_absorpt_correction_type multi-scan
_exptl_absorpt_process_details '(SADABS; Sheldrick, 1996)'
_exptl_crystal_colour colourless
_exptl_crystal_density_diffrn 1.572
_exptl_crystal_density_method 'not measured'
_exptl_crystal_description sheet
_exptl_crystal_F_000 240
_exptl_crystal_size_max .48
_exptl_crystal_size_mid .43
_exptl_crystal_size_min .04
_refine_diff_density_max 0.237
_refine_diff_density_min -0.237
_refine_ls_extinction_method none
_refine_ls_goodness_of_fit_ref 1.022
_refine_ls_hydrogen_treatment mixed
_refine_ls_matrix_type full
_refine_ls_number_parameters 148
_refine_ls_number_reflns 2217
_refine_ls_number_restraints 5
_refine_ls_restrained_S_all 1.021
_refine_ls_R_factor_gt 0.0321
_refine_ls_shift/su_max 0.001
_refine_ls_shift/su_mean 0.000
_refine_ls_structure_factor_coef Fsqd
_refine_ls_weighting_details 'w=1/[\s^2^(Fo^2^)+(0.0509P)^2^+0.0880P] where P=(Fo^2^+2Fc^2^)/3'
_refine_ls_weighting_scheme calc
_refine_ls_wR_factor_gt 0.0846
_refine_ls_wR_factor_ref 0.0901
_reflns_number_gt 1910
_reflns_number_total 2217
_reflns_threshold_expression I>2\s(I)
_cod_data_source_file wm2333.cif
_cod_data_source_block I
_cod_depositor_comments
;
The following automatic conversions were performed:
'_symmetry_cell_setting' value 'Triclinic' changed to 'triclinic'
according to '/home/saulius/struct/CIF-dictionaries/cif_core.dic'
dictionary named 'cif_core.dic' version 2.4.1 from 2010-06-29.

Automatic conversion script
Id: cif_fix_enum 1527 2010-12-29 10:47:43Z saulius 
;
_cod_database_code 2226320
_cod_database_fobs_code 2226320

loop_
_symmetry_equiv_pos_as_xyz
'x, y, z'
'-x, -y, -z'

loop_
_atom_site_type_symbol
_atom_site_label
_atom_site_fract_x
_atom_site_fract_y
_atom_site_fract_z
_atom_site_U_iso_or_equiv
_atom_site_adp_type
_atom_site_calc_flag
_atom_site_refinement_flags
_atom_site_occupancy
_atom_site_disorder_assembly
_atom_site_disorder_group
S S1 -0.82738(6) 0.36814(5) 1.36087(3) 0.04015(13) Uani d . 1 . .
N N1 -0.5286(2) 0.09443(18) 1.19465(11) 0.0391(3) Uani d . 1 . .
O O2 -0.92675(19) 0.12020(17) 1.57117(11) 0.0515(3) Uani d . 1 . .
O O4 -0.6871(2) 0.41454(18) 1.04260(11) 0.0545(3) Uani d D 1 . .
C C5 -0.6485(2) 0.1157(2) 1.31717(13) 0.0336(3) Uani d . 1 . .
O O1 -0.7165(2) -0.20956(19) 1.61482(11) 0.0523(3) Uani d D 1 . .
C C4 -0.6261(2) -0.0580(2) 1.40665(13) 0.0344(3) Uani d . 1 . .
O O3 -0.8462(2) 0.74565(18) 1.07003(11) 0.0612(4) Uani d . 1 . .
C C6 -0.7717(2) -0.0376(2) 1.53873(14) 0.0381(3) Uani d . 1 . .
C C3 -0.3782(3) -0.0926(2) 1.15876(15) 0.0446(4) Uani d . 1 . .
H H3A -0.2974 -0.1047 1.0734 0.054 Uiso calc R 1 . .
C C8 -0.7529(2) 0.5679(2) 1.11102(15) 0.0431(3) Uani d . 1 . .
C C7 -0.7046(3) 0.5195(2) 1.24178(14) 0.0408(3) Uani d . 1 . .
H H7A -0.7496 0.6490 1.2771 0.049 Uiso calc R 1 . .
H H7B -0.5511 0.4459 1.2295 0.049 Uiso calc R 1 . .
C C2 -0.4654(2) -0.2483(2) 1.36726(15) 0.0412(3) Uani d . 1 . .
H H2A -0.4430 -0.3646 1.4256 0.049 Uiso calc R 1 . .
C C1 -0.3389(3) -0.2664(2) 1.24242(16) 0.0461(4) Uani d . 1 . .
H H1A -0.2298 -0.3931 1.2158 0.055 Uiso calc R 1 . .
O O1W -0.0210(2) 0.1439(2) 1.15804(12) 0.0589(3) Uani d D 1 . .
H H1WA 0.034(3) 0.020(2) 1.145(2) 0.071 Uiso d D 1 . .
H H1WB -0.081(3) 0.200(3) 1.0980(19) 0.071 Uiso d D 1 . .
H H4 -0.626(3) 0.302(3) 1.087(2) 0.071 Uiso d D 1 . .
H H1 -0.809(3) -0.177(3) 1.6845(18) 0.071 Uiso d D 1 . .

loop_
_atom_site_aniso_label
_atom_site_aniso_U_11
_atom_site_aniso_U_22
_atom_site_aniso_U_33
_atom_site_aniso_U_12
_atom_site_aniso_U_13
_atom_site_aniso_U_23
S1 0.0438(2) 0.0341(2) 0.0296(2) -0.00903(16) -0.00324(15) -0.00379(14)
N1 0.0419(7) 0.0382(6) 0.0309(6) -0.0151(5) -0.0021(5) -0.0057(5)
O2 0.0511(7) 0.0457(6) 0.0380(6) -0.0125(5) 0.0027(5) -0.0045(5)
O4 0.0775(9) 0.0477(7) 0.0319(6) -0.0222(6) -0.0154(6) 0.0017(5)
C5 0.0334(7) 0.0354(7) 0.0301(7) -0.0134(6) -0.0065(5) -0.0043(5)
O1 0.0528(7) 0.0501(6) 0.0378(6) -0.0165(6) -0.0070(5) 0.0093(5)
C4 0.0351(7) 0.0357(7) 0.0326(7) -0.0158(6) -0.0080(6) -0.0020(5)
O3 0.0693(8) 0.0445(7) 0.0426(6) -0.0061(6) -0.0137(6) 0.0073(5)
C6 0.0417(8) 0.0420(8) 0.0328(7) -0.0206(7) -0.0102(6) 0.0008(6)
C3 0.0426(8) 0.0450(8) 0.0376(8) -0.0160(7) 0.0029(6) -0.0121(6)
C8 0.0408(8) 0.0432(8) 0.0352(8) -0.0148(7) -0.0052(6) 0.0031(6)
C7 0.0482(9) 0.0333(7) 0.0376(7) -0.0147(6) -0.0123(7) -0.0001(6)
C2 0.0428(8) 0.0345(7) 0.0437(8) -0.0154(6) -0.0103(7) -0.0011(6)
C1 0.0414(8) 0.0369(8) 0.0504(9) -0.0107(6) -0.0025(7) -0.0124(7)
O1W 0.0736(9) 0.0588(8) 0.0365(6) -0.0272(7) -0.0108(6) 0.0050(6)

loop_
_atom_type_symbol
_atom_type_description
_atom_type_scat_dispersion_real
_atom_type_scat_dispersion_imag
_atom_type_scat_source
C C 0.0033 0.0016 'International Tables Vol C Tables 4.2.6.8 and 6.1.1.4'
H H 0.0000 0.0000 'International Tables Vol C Tables 4.2.6.8 and 6.1.1.4'
N N 0.0061 0.0033 'International Tables Vol C Tables 4.2.6.8 and 6.1.1.4'
O O 0.0106 0.0060 'International Tables Vol C Tables 4.2.6.8 and 6.1.1.4'
S S 0.1246 0.1234 'International Tables Vol C Tables 4.2.6.8 and 6.1.1.4'

loop_
_geom_angle_atom_site_label_1
_geom_angle_atom_site_label_2
_geom_angle_atom_site_label_3
_geom_angle_site_symmetry_1
_geom_angle_site_symmetry_3
_geom_angle
_geom_angle_publ_flag
C5 S1 C7 . . 101.30(7) ?
C3 N1 C5 . . 119.77(13) ?
C8 O4 H4 . . 108.4(15) ?
N1 C5 C4 . . 120.67(13) ?
N1 C5 S1 . . 117.29(10) ?
C4 C5 S1 . . 122.02(11) ?
C6 O1 H1 . . 103.5(16) ?
C2 C4 C5 . . 117.92(13) ?
C2 C4 C6 . . 121.27(13) ?
C5 C4 C6 . . 120.81(13) ?
O2 C6 O1 . . 123.86(14) ?
O2 C6 C4 . . 122.82(13) ?
O1 C6 C4 . . 113.31(13) ?
N1 C3 C1 . . 122.77(14) ?
N1 C3 H3A . . 118.6 ?
C1 C3 H3A . . 118.6 ?
O3 C8 O4 . . 121.27(15) ?
O3 C8 C7 . . 121.00(15) ?
O4 C8 C7 . . 117.70(13) ?
C8 C7 S1 . . 116.34(11) ?
C8 C7 H7A . . 108.2 ?
S1 C7 H7A . . 108.2 ?
C8 C7 H7B . . 108.2 ?
S1 C7 H7B . . 108.2 ?
H7A C7 H7B . . 107.4 ?
C1 C2 C4 . . 120.56(14) ?
C1 C2 H2A . . 119.7 ?
C4 C2 H2A . . 119.7 ?
C3 C1 C2 . . 118.13(14) ?
C3 C1 H1A . . 120.9 ?
C2 C1 H1A . . 120.9 ?
H1WA O1W H1WB . . 101.9(18) ?

loop_
_geom_bond_atom_site_label_1
_geom_bond_atom_site_label_2
_geom_bond_site_symmetry_2
_geom_bond_distance
_geom_bond_publ_flag
S1 C5 . 1.7606(14) ?
S1 C7 . 1.8151(15) ?
N1 C3 . 1.3421(19) ?
N1 C5 . 1.3438(18) ?
O2 C6 . 1.2057(18) ?
O4 C8 . 1.2949(19) ?
O4 H4 . 0.861(15) ?
C5 C4 . 1.4078(19) ?
O1 C6 . 1.3180(18) ?
O1 H1 . 0.834(16) ?
C4 C2 . 1.388(2) ?
C4 C6 . 1.487(2) ?
O3 C8 . 1.2184(18) ?
C3 C1 . 1.368(2) ?
C3 H3A . 0.9300 ?
C8 C7 . 1.507(2) ?
C7 H7A . 0.9700 ?
C7 H7B . 0.9700 ?
C2 C1 . 1.379(2) ?
C2 H2A . 0.9300 ?
C1 H1A . 0.9300 ?
O1W H1WA . 0.831(15) ?
O1W H1WB . 0.830(15) ?

loop_
_geom_hbond_atom_site_label_D
_geom_hbond_atom_site_label_H
_geom_hbond_atom_site_label_A
_geom_hbond_site_symmetry_A
_geom_hbond_distance_DH
_geom_hbond_distance_HA
_geom_hbond_distance_DA
_geom_hbond_angle_DHA
O1W H1WA O3 1_645 0.831(15) 2.018(16) 2.8319(18) 166(2)
O1W H1WB O3 2_467 0.830(15) 1.976(17) 2.7784(18) 162(2)
O1 H1 O1W 2_458 0.834(16) 1.764(16) 2.5917(17) 171(2)
O4 H4 N1 . 0.861(15) 1.722(16) 2.5778(17) 172(2)

loop_
_geom_torsion_atom_site_label_1
_geom_torsion_atom_site_label_2
_geom_torsion_atom_site_label_3
_geom_torsion_atom_site_label_4
_geom_torsion_site_symmetry_1
_geom_torsion_site_symmetry_2
_geom_torsion_site_symmetry_3
_geom_torsion_site_symmetry_4
_geom_torsion
_geom_torsion_publ_flag
C3 N1 C5 C4 . . . . -3.5(2) ?
C3 N1 C5 S1 . . . . 174.95(11) ?
C7 S1 C5 N1 . . . . -23.50(12) ?
C7 S1 C5 C4 . . . . 154.90(12) ?
N1 C5 C4 C2 . . . . 5.0(2) ?
S1 C5 C4 C2 . . . . -173.31(11) ?
N1 C5 C4 C6 . . . . -174.42(12) ?
S1 C5 C4 C6 . . . . 7.24(18) ?
C2 C4 C6 O2 . . . . -171.59(14) ?
C5 C4 C6 O2 . . . . 7.8(2) ?
C2 C4 C6 O1 . . . . 7.13(19) ?
C5 C4 C6 O1 . . . . -173.44(13) ?
C5 N1 C3 C1 . . . . -0.4(2) ?
O3 C8 C7 S1 . . . . 117.68(15) ?
O4 C8 C7 S1 . . . . -64.05(18) ?
C5 S1 C7 C8 . . . . 82.64(12) ?
C5 C4 C2 C1 . . . . -2.8(2) ?
C6 C4 C2 C1 . . . . 176.64(13) ?
N1 C3 C1 C2 . . . . 2.6(2) ?
C4 C2 C1 C3 . . . . -0.9(2) ?

loop_
_cod_related_entry_id
_cod_related_entry_database
_cod_related_entry_code
1 ChemSpider 30656102
